data_4086157
loop_
_publ_author_name
'Hadlington, Terrance J.'
'Li, Jiaye'
'Hermann, Markus'
'Davey, Amelia'
'Frenking, Gernot'
'Jones, Cameron'

_publ_section_title
;
 Reactivity of Amido-Digermynes, LGeGeL (L = Bulky Amide), toward Olefins
 and Related Molecules: Facile Reduction, C--H Activation, and Reversible
 Cycloaddition of Unsaturated Substrates
;
_journal_issue 13
_journal_name_full Organometallics
_journal_page_first 3175
_journal_paper_doi 10.1021/acs.organomet.5b00206
_journal_volume 34
_journal_year 2015
_chemical_formula_sum 'C94 H115 Ge2 N2 Si2'
_chemical_formula_weight 1474.24
_chemical_name_systematic
; 
 ? 
;
_space_group_IT_number 2
_symmetry_cell_setting triclinic
_symmetry_space_group_name_Hall '-P 1'
_symmetry_space_group_name_H-M 'P -1'
_atom_sites_solution_hydrogens geom
_atom_sites_solution_primary direct
_atom_sites_solution_secondary difmap
_audit_creation_method SHELXL-97
_cell_angle_alpha 66.86(3)
_cell_angle_beta 74.62(3)
_cell_angle_gamma 74.20(3)
_cell_formula_units_Z 2
_cell_length_a 12.147(2)
_cell_length_b 18.150(4)
_cell_length_c 21.586(4)
_cell_measurement_temperature 100(2)
_cell_volume 4142.9(17)
_computing_cell_refinement 'XDS (Kabsch, 1993)'
_computing_data_collection 'Blu-Ice (McPhillips, 2002)'
_computing_data_reduction 'XDS (Kabsch, 1993)'
_computing_molecular_graphics X-Seed
_computing_publication_material CifTAB
_computing_structure_refinement 'SHELXL-97 (Sheldrick, 1997)'
_computing_structure_solution 'SHELXS-97 (Sheldrick, 1990)'
_diffrn_ambient_temperature 100(2)
_diffrn_measured_fraction_theta_full 0.929
_diffrn_measured_fraction_theta_max 0.929
_diffrn_measurement_device_type 'ADSC Quantum 210r'
_diffrn_radiation_source 'Australian Synchrotron'
_diffrn_radiation_wavelength 0.71080
_diffrn_reflns_av_R_equivalents 0.0375
_diffrn_reflns_av_sigmaI/netI 0.0550
_diffrn_reflns_limit_h_max 14
_diffrn_reflns_limit_h_min -14
_diffrn_reflns_limit_k_max 21
_diffrn_reflns_limit_k_min -21
_diffrn_reflns_limit_l_max 25
_diffrn_reflns_limit_l_min -25
_diffrn_reflns_number 28926
_diffrn_reflns_theta_full 25.20
_diffrn_reflns_theta_max 25.20
_diffrn_reflns_theta_min 2.94
_exptl_absorpt_coefficient_mu 0.800
_exptl_absorpt_correction_T_max 0.976
_exptl_absorpt_correction_T_min 0.943
_exptl_absorpt_correction_type multi-scan
_exptl_absorpt_process_details XDS
_exptl_crystal_colour orange
_exptl_crystal_density_diffrn 1.182
_exptl_crystal_density_method 'not measured'
_exptl_crystal_description block
_exptl_crystal_F_000 1570
_exptl_crystal_size_max 0.07
_exptl_crystal_size_mid 0.04
_exptl_crystal_size_min 0.03
_refine_diff_density_max 0.629
_refine_diff_density_min -0.766
_refine_diff_density_rms 0.063
_refine_ls_extinction_method none
_refine_ls_goodness_of_fit_ref 1.061
_refine_ls_hydrogen_treatment constr
_refine_ls_matrix_type full
_refine_ls_number_parameters 962
_refine_ls_number_reflns 13869
_refine_ls_number_restraints 12
_refine_ls_restrained_S_all 1.063
_refine_ls_R_factor_all 0.0472
_refine_ls_R_factor_gt 0.0416
_refine_ls_shift/su_max 0.002
_refine_ls_shift/su_mean 0.000
_refine_ls_structure_factor_coef Fsqd
_refine_ls_weighting_details 'calc w=1/[\s^2^(Fo^2^)+(0.0414P)^2^+3.7407P] where P=(Fo^2^+2Fc^2^)/3'
_refine_ls_weighting_scheme calc
_refine_ls_wR_factor_gt 0.1048
_refine_ls_wR_factor_ref 0.1080
_reflns_number_gt 12343
_reflns_number_total 13869
_reflns_threshold_expression >2sigma(I)
_cod_data_source_file om5b00206_si_002.cif
_cod_data_source_block compound8
_cod_original_cell_volume 4142.9(14)
_cod_original_sg_symbol_H-M P-1
_cod_database_code 4086157

loop_
_symmetry_equiv_pos_as_xyz
'x, y, z'
'-x, -y, -z'

loop_
_atom_site_label
_atom_site_type_symbol
_atom_site_fract_x
_atom_site_fract_y
_atom_site_fract_z
_atom_site_U_iso_or_equiv
_atom_site_adp_type
_atom_site_occupancy
_atom_site_symmetry_multiplicity
_atom_site_calc_flag
_atom_site_refinement_flags
_atom_site_disorder_assembly
_atom_site_disorder_group
Ge1 Ge -0.02598(2) 1.093543(15) 0.253521(13) 0.02062(8) Uani 1 1 d . . .
Si1 Si -0.28039(6) 1.19962(4) 0.25396(4) 0.02122(15) Uani 1 1 d D . .
N1 N -0.12682(17) 1.19531(12) 0.23542(10) 0.0194(4) Uani 1 1 d . A .
C1 C 0.1292(2) 1.11851(15) 0.21558(12) 0.0230(5) Uani 1 1 d . . .
H1 H 0.1444 1.1723 0.1981 0.028 Uiso 1 1 calc R . .
Ge2 Ge 0.17393(2) 0.939978(14) 0.276648(12) 0.01747(7) Uani 1 1 d . . .
Si2 Si 0.21676(5) 0.89123(4) 0.13296(3) 0.01672(13) Uani 1 1 d . . .
N2 N 0.19270(16) 0.87559(11) 0.22234(9) 0.0162(4) Uani 1 1 d . . .
C2 C 0.2131(2) 1.05182(15) 0.21654(12) 0.0201(5) Uani 1 1 d . . .
C3 C 0.3388(2) 1.06122(18) 0.19100(16) 0.0342(6) Uani 1 1 d . . .
H3A H 0.3666 1.0519 0.1472 0.051 Uiso 1 1 calc R . .
H3B H 0.3860 1.0214 0.2246 0.051 Uiso 1 1 calc R . .
H3C H 0.3453 1.1165 0.1846 0.051 Uiso 1 1 calc R . .
C4 C -0.07452(19) 1.26608(13) 0.21655(12) 0.0172(5) Uani 1 1 d . . .
C5 C -0.0433(2) 1.31572(14) 0.14753(12) 0.0192(5) Uani 1 1 d . A .
C6 C 0.0136(2) 1.37981(14) 0.13330(12) 0.0196(5) Uani 1 1 d . . .
H6 H 0.0373 1.4113 0.0868 0.024 Uiso 1 1 calc R A .
C7 C 0.0369(2) 1.39940(14) 0.18406(12) 0.0195(5) Uani 1 1 d . A .
C8 C 0.0047(2) 1.35014(14) 0.25153(12) 0.0197(5) Uani 1 1 d . . .
H8 H 0.0193 1.3622 0.2873 0.024 Uiso 1 1 calc R A .
C9 C -0.0478(2) 1.28411(14) 0.26852(12) 0.0181(5) Uani 1 1 d . A .
C10 C -0.0630(2) 1.30154(14) 0.08597(12) 0.0204(5) Uani 1 1 d . . .
H10 H -0.0852 1.2468 0.1034 0.025 Uiso 1 1 calc R A .
C11 C 0.1008(2) 1.46779(15) 0.16708(12) 0.0223(5) Uani 1 1 d . . .
H11 H 0.1147 1.4953 0.1162 0.027 Uiso 1 1 calc R A .
C12 C 0.0279(2) 1.53163(16) 0.19899(14) 0.0303(6) Uani 1 1 d . A .
H12A H -0.0446 1.5556 0.1808 0.046 Uiso 1 1 calc R . .
H12B H 0.0718 1.5746 0.1878 0.046 Uiso 1 1 calc R . .
H12C H 0.0099 1.5055 0.2488 0.046 Uiso 1 1 calc R . .
C13 C 0.2191(2) 1.43349(18) 0.18962(14) 0.0308(6) Uani 1 1 d . A .
H13A H 0.2079 1.4063 0.2394 0.046 Uiso 1 1 calc R . .
H13B H 0.2609 1.4781 0.1765 0.046 Uiso 1 1 calc R . .
H13C H 0.2645 1.3941 0.1674 0.046 Uiso 1 1 calc R . .
C14 C -0.0667(2) 1.22815(14) 0.34398(12) 0.0195(5) Uani 1 1 d . . .
H14 H -0.1335 1.2017 0.3511 0.023 Uiso 1 1 calc R A .
C15 C -0.1611(2) 1.36417(15) 0.05080(12) 0.0230(5) Uani 1 1 d . A .
C16 C -0.2108(2) 1.34214(17) 0.01030(13) 0.0274(6) Uani 1 1 d . . .
H16 H -0.1831 1.2900 0.0056 0.033 Uiso 1 1 calc R A .
C17 C -0.3003(2) 1.39611(19) -0.02303(14) 0.0327(6) Uani 1 1 d . A .
H17 H -0.3341 1.3803 -0.0497 0.039 Uiso 1 1 calc R . .
C18 C -0.3403(2) 1.47286(18) -0.01749(14) 0.0310(6) Uani 1 1 d . . .
H18 H -0.4010 1.5097 -0.0405 0.037 Uiso 1 1 calc R A .
C19 C -0.2912(2) 1.49535(18) 0.02166(14) 0.0329(6) Uani 1 1 d . A .
H19 H -0.3181 1.5479 0.0255 0.040 Uiso 1 1 calc R . .
C20 C -0.2025(2) 1.44127(16) 0.05542(14) 0.0293(6) Uani 1 1 d . . .
H20 H -0.1696 1.4575 0.0822 0.035 Uiso 1 1 calc R A .
C21 C 0.0512(2) 1.29793(15) 0.03433(12) 0.0210(5) Uani 1 1 d . A .
C22 C 0.1351(2) 1.22697(15) 0.04691(13) 0.0267(5) Uani 1 1 d . . .
H22 H 0.1187 1.1803 0.0856 0.032 Uiso 1 1 calc R A .
C23 C 0.2424(2) 1.22303(17) 0.00402(14) 0.0318(6) Uani 1 1 d . A .
H23 H 0.2987 1.1740 0.0138 0.038 Uiso 1 1 calc R . .
C24 C 0.2681(2) 1.29033(17) -0.05314(14) 0.0300(6) Uani 1 1 d . . .
H24 H 0.3419 1.2879 -0.0823 0.036 Uiso 1 1 calc R A .
C25 C 0.1848(2) 1.36079(16) -0.06691(13) 0.0289(6) Uani 1 1 d . A .
H25 H 0.2012 1.4069 -0.1062 0.035 Uiso 1 1 calc R . .
C26 C 0.0772(2) 1.36495(16) -0.02388(13) 0.0267(5) Uani 1 1 d . . .
H26 H 0.0207 1.4139 -0.0342 0.032 Uiso 1 1 calc R A .
C27 C -0.1014(2) 1.27709(14) 0.39247(12) 0.0191(5) Uani 1 1 d . A .
C28 C -0.1920(2) 1.34492(16) 0.38187(13) 0.0250(5) Uani 1 1 d . . .
H28 H -0.2324 1.3596 0.3453 0.030 Uiso 1 1 calc R A .
C29 C -0.2234(2) 1.39102(16) 0.42427(13) 0.0295(6) Uani 1 1 d . A .
H29 H -0.2845 1.4374 0.4162 0.035 Uiso 1 1 calc R . .
C30 C -0.1664(2) 1.36988(16) 0.47822(13) 0.0275(6) Uani 1 1 d . . .
H30 H -0.1883 1.4017 0.5070 0.033 Uiso 1 1 calc R A .
C31 C -0.0781(2) 1.30284(17) 0.49007(13) 0.0287(6) Uani 1 1 d . A .
H31 H -0.0390 1.2880 0.5272 0.034 Uiso 1 1 calc R . .
C32 C -0.0459(2) 1.25639(16) 0.44707(13) 0.0260(5) Uani 1 1 d . . .
H32 H 0.0150 1.2099 0.4555 0.031 Uiso 1 1 calc R A .
C33 C 0.0387(2) 1.16007(15) 0.35982(12) 0.0227(5) Uani 1 1 d . A .
C34 C 0.0232(3) 1.08020(16) 0.39904(12) 0.0284(6) Uani 1 1 d . . .
H34 H -0.0532 1.0687 0.4155 0.034 Uiso 1 1 calc R A .
C35 C 0.1181(3) 1.01744(18) 0.41427(14) 0.0391(7) Uani 1 1 d . A .
H35 H 0.1063 0.9633 0.4404 0.047 Uiso 1 1 calc R . .
C36 C 0.2292(3) 1.03316(19) 0.39172(15) 0.0415(8) Uani 1 1 d . . .
H36 H 0.2941 0.9901 0.4023 0.050 Uiso 1 1 calc R A .
C37 C 0.2458(3) 1.1122(2) 0.35353(15) 0.0379(7) Uani 1 1 d . A .
H37 H 0.3225 1.1231 0.3379 0.046 Uiso 1 1 calc R . .
C38 C 0.1519(2) 1.17545(17) 0.33774(14) 0.0292(6) Uani 1 1 d . . .
H38 H 0.1646 1.2294 0.3118 0.035 Uiso 1 1 calc R A .
C39 C -0.3490(3) 1.3044(2) 0.19881(18) 0.0227(7) Uani 0.737(3) 1 d PD A 1
H39 H -0.2986 1.3158 0.1525 0.027 Uiso 0.737(3) 1 calc PR A 1
C40 C -0.3491(6) 1.3732(3) 0.2231(4) 0.0295(12) Uani 0.737(3) 1 d PD A 1
H40A H -0.3839 1.4255 0.1921 0.044 Uiso 0.737(3) 1 calc PR A 1
H40B H -0.2691 1.3744 0.2233 0.044 Uiso 0.737(3) 1 calc PR A 1
H40C H -0.3946 1.3636 0.2695 0.044 Uiso 0.737(3) 1 calc PR A 1
C41 C -0.4724(3) 1.3113(3) 0.1878(2) 0.0339(9) Uani 0.737(3) 1 d P A 1
H41A H -0.5251 1.2985 0.2321 0.051 Uiso 0.737(3) 1 calc PR A 1
H41B H -0.4704 1.2728 0.1658 0.051 Uiso 0.737(3) 1 calc PR A 1
H41C H -0.5000 1.3670 0.1584 0.051 Uiso 0.737(3) 1 calc PR A 1
C42 C -0.3373(3) 1.1817(2) 0.34671(17) 0.0264(8) Uani 0.737(3) 1 d PD A 1
H42 H -0.3035 1.2177 0.3588 0.032 Uiso 0.737(3) 1 calc PR A 1
C43 C -0.4709(3) 1.2051(3) 0.3665(2) 0.0351(9) Uani 0.737(3) 1 d P A 1
H43A H -0.5085 1.1715 0.3554 0.053 Uiso 0.737(3) 1 calc PR A 1
H43B H -0.4967 1.2629 0.3408 0.053 Uiso 0.737(3) 1 calc PR A 1
H43C H -0.4920 1.1958 0.4157 0.053 Uiso 0.737(3) 1 calc PR A 1
C44 C -0.2962(13) 1.0943(5) 0.3927(4) 0.037(3) Uani 0.737(3) 1 d PD A 1
H44A H -0.3109 1.0920 0.4403 0.056 Uiso 0.737(3) 1 calc PR A 1
H44B H -0.2127 1.0774 0.3780 0.056 Uiso 0.737(3) 1 calc PR A 1
H44C H -0.3386 1.0576 0.3894 0.056 Uiso 0.737(3) 1 calc PR A 1
C45 C -0.2979(3) 1.1168(2) 0.22680(17) 0.0239(8) Uani 0.737(3) 1 d PD A 1
H45 H -0.2398 1.0676 0.2470 0.029 Uiso 0.737(3) 1 calc PR A 1
C46 C -0.2679(10) 1.1347(5) 0.1502(3) 0.0276(18) Uani 0.737(3) 1 d PD A 1
H46A H -0.2717 1.0872 0.1404 0.041 Uiso 0.737(3) 1 calc PR A 1
H46B H -0.1892 1.1466 0.1330 0.041 Uiso 0.737(3) 1 calc PR A 1
H46C H -0.3236 1.1820 0.1276 0.041 Uiso 0.737(3) 1 calc PR A 1
C47 C -0.4173(3) 1.0904(2) 0.2549(2) 0.0346(9) Uani 0.737(3) 1 d P A 1
H47A H -0.4787 1.1374 0.2392 0.052 Uiso 0.737(3) 1 calc PR A 1
H47B H -0.4304 1.0693 0.3051 0.052 Uiso 0.737(3) 1 calc PR A 1
H47C H -0.4186 1.0476 0.2383 0.052 Uiso 0.737(3) 1 calc PR A 1
C48 C 0.1769(2) 0.79444(14) 0.26970(11) 0.0169(5) Uani 1 1 d . . .
C49 C 0.2743(2) 0.73409(14) 0.29049(11) 0.0186(5) Uani 1 1 d . . .
C50 C 0.2614(2) 0.65408(14) 0.32982(12) 0.0211(5) Uani 1 1 d . . .
H50 H 0.3284 0.6142 0.3425 0.025 Uiso 1 1 calc R . .
C51 C 0.1534(2) 0.63073(15) 0.35114(12) 0.0231(5) Uani 1 1 d . . .
C52 C 0.0573(2) 0.69230(15) 0.33770(12) 0.0228(5) Uani 1 1 d . . .
H52 H -0.0178 0.6789 0.3564 0.027 Uiso 1 1 calc R . .
C53 C 0.0654(2) 0.77372(14) 0.29779(11) 0.0188(5) Uani 1 1 d . . .
C54 C 0.3942(2) 0.75630(14) 0.27456(12) 0.0193(5) Uani 1 1 d . . .
H54 H 0.3986 0.8019 0.2294 0.023 Uiso 1 1 calc R . .
C55 C 0.1447(3) 0.54095(16) 0.38698(14) 0.0310(6) Uani 1 1 d . . .
H55 H 0.1802 0.5193 0.4291 0.037 Uiso 1 1 calc R . .
C56 C 0.2138(3) 0.49285(18) 0.33996(17) 0.0434(8) Uani 1 1 d . . .
H56A H 0.1797 0.5128 0.2986 0.065 Uiso 1 1 calc R . .
H56B H 0.2110 0.4348 0.3640 0.065 Uiso 1 1 calc R . .
H56C H 0.2948 0.5002 0.3272 0.065 Uiso 1 1 calc R . .
C57 C 0.0197(3) 0.5263(2) 0.4083(2) 0.0527(9) Uani 1 1 d . . .
H57A H -0.0241 0.5537 0.4409 0.079 Uiso 1 1 calc R . .
H57B H 0.0202 0.4676 0.4297 0.079 Uiso 1 1 calc R . .
H57C H -0.0171 0.5483 0.3677 0.079 Uiso 1 1 calc R . .
C58 C -0.0483(2) 0.83612(15) 0.28950(12) 0.0204(5) Uani 1 1 d . . .
H58 H -0.0267 0.8913 0.2676 0.024 Uiso 1 1 calc R . .
C59 C 0.4065(2) 0.78970(14) 0.32660(12) 0.0194(5) Uani 1 1 d . . .
C60 C 0.4845(2) 0.84231(16) 0.30780(14) 0.0273(6) Uani 1 1 d . . .
H60 H 0.5243 0.8600 0.2618 0.033 Uiso 1 1 calc R . .
C61 C 0.5048(2) 0.86901(17) 0.35483(15) 0.0315(6) Uani 1 1 d . . .
H61 H 0.5593 0.9038 0.3413 0.038 Uiso 1 1 calc R . .
C62 C 0.4451(2) 0.84483(17) 0.42199(14) 0.0304(6) Uani 1 1 d . . .
H62 H 0.4590 0.8630 0.4545 0.036 Uiso 1 1 calc R . .
C63 C 0.3656(2) 0.79436(16) 0.44144(13) 0.0283(6) Uani 1 1 d . . .
H63 H 0.3237 0.7786 0.4871 0.034 Uiso 1 1 calc R . .
C64 C 0.3469(2) 0.76664(15) 0.39394(12) 0.0228(5) Uani 1 1 d . . .
H64 H 0.2927 0.7315 0.4077 0.027 Uiso 1 1 calc R . .
C65 C 0.4948(2) 0.68675(14) 0.26568(12) 0.0226(5) Uani 1 1 d . . .
C66 C 0.4924(3) 0.64755(15) 0.22154(13) 0.0292(6) Uani 1 1 d . . .
H66 H 0.4292 0.6646 0.1978 0.035 Uiso 1 1 calc R . .
C67 C 0.5821(3) 0.58377(17) 0.21233(15) 0.0368(7) Uani 1 1 d . . .
H67 H 0.5795 0.5579 0.1822 0.044 Uiso 1 1 calc R . .
C68 C 0.6744(3) 0.55794(16) 0.24644(15) 0.0362(7) Uani 1 1 d . . .
H68 H 0.7347 0.5140 0.2404 0.043 Uiso 1 1 calc R . .
C69 C 0.6784(2) 0.59639(17) 0.28929(15) 0.0349(7) Uani 1 1 d . . .
H69 H 0.7422 0.5793 0.3126 0.042 Uiso 1 1 calc R . .
C70 C 0.5887(2) 0.66066(16) 0.29878(13) 0.0275(6) Uani 1 1 d . . .
H70 H 0.5926 0.6867 0.3285 0.033 Uiso 1 1 calc R . .
C71 C -0.1229(2) 0.83266(16) 0.36000(12) 0.0229(5) Uani 1 1 d . . .
C72 C -0.1062(2) 0.87919(16) 0.39397(13) 0.0252(5) Uani 1 1 d . . .
H72 H -0.0498 0.9133 0.3727 0.030 Uiso 1 1 calc R . .
C73 C -0.1705(2) 0.87654(17) 0.45832(14) 0.0304(6) Uani 1 1 d . . .
H73 H -0.1590 0.9094 0.4802 0.037 Uiso 1 1 calc R . .
C74 C -0.2516(2) 0.8258(2) 0.49048(14) 0.0363(7) Uani 1 1 d . . .
H74 H -0.2947 0.8230 0.5348 0.044 Uiso 1 1 calc R . .
C75 C -0.2690(3) 0.7794(2) 0.45756(15) 0.0394(7) Uani 1 1 d . . .
H75 H -0.3241 0.7444 0.4795 0.047 Uiso 1 1 calc R . .
C76 C -0.2065(2) 0.78337(19) 0.39233(14) 0.0328(6) Uani 1 1 d . . .
H76 H -0.2210 0.7523 0.3698 0.039 Uiso 1 1 calc R . .
C77 C -0.1203(2) 0.83014(15) 0.24328(12) 0.0206(5) Uani 1 1 d . . .
C78 C -0.2002(2) 0.89914(16) 0.21494(12) 0.0246(5) Uani 1 1 d . . .
H78 H -0.2090 0.9470 0.2251 0.030 Uiso 1 1 calc R . .
C79 C -0.2675(2) 0.89894(17) 0.17185(13) 0.0269(5) Uani 1 1 d . . .
H79 H -0.3219 0.9465 0.1529 0.032 Uiso 1 1 calc R . .
C80 C -0.2553(2) 0.82938(17) 0.15662(13) 0.0274(6) Uani 1 1 d . . .
H80 H -0.3005 0.8292 0.1269 0.033 Uiso 1 1 calc R . .
C81 C -0.1770(2) 0.76036(17) 0.18485(13) 0.0289(6) Uani 1 1 d . . .
H81 H -0.1688 0.7125 0.1747 0.035 Uiso 1 1 calc R . .
C82 C -0.1100(2) 0.76047(16) 0.22801(13) 0.0252(5) Uani 1 1 d . . .
H82 H -0.0566 0.7125 0.2473 0.030 Uiso 1 1 calc R . .
C83 C 0.1346(2) 0.82354(15) 0.12154(12) 0.0225(5) Uani 1 1 d . . .
H83 H 0.0599 0.8255 0.1549 0.027 Uiso 1 1 calc R . .
C84 C 0.1923(3) 0.73258(16) 0.14125(14) 0.0307(6) Uani 1 1 d . . .
H84A H 0.1424 0.7020 0.1358 0.046 Uiso 1 1 calc R . .
H84B H 0.2030 0.7115 0.1890 0.046 Uiso 1 1 calc R . .
H84C H 0.2680 0.7264 0.1114 0.046 Uiso 1 1 calc R . .
C85 C 0.0987(2) 0.85239(16) 0.05120(13) 0.0271(6) Uani 1 1 d . . .
H85A H 0.1684 0.8503 0.0160 0.041 Uiso 1 1 calc R . .
H85B H 0.0548 0.9085 0.0406 0.041 Uiso 1 1 calc R . .
H85C H 0.0500 0.8167 0.0523 0.041 Uiso 1 1 calc R . .
C86 C 0.3775(2) 0.86404(15) 0.09642(12) 0.0230(5) Uani 1 1 d . . .
H86 H 0.4066 0.8085 0.1280 0.028 Uiso 1 1 calc R . .
C87 C 0.4018(2) 0.85703(17) 0.02459(13) 0.0302(6) Uani 1 1 d . . .
H87A H 0.3744 0.9101 -0.0085 0.045 Uiso 1 1 calc R . .
H87B H 0.3607 0.8166 0.0262 0.045 Uiso 1 1 calc R . .
H87C H 0.4855 0.8400 0.0107 0.045 Uiso 1 1 calc R . .
C88 C 0.4514(2) 0.92007(17) 0.09643(13) 0.0287(6) Uani 1 1 d . . .
H88A H 0.5333 0.9009 0.0798 0.043 Uiso 1 1 calc R . .
H88B H 0.4424 0.9194 0.1431 0.043 Uiso 1 1 calc R . .
H88C H 0.4259 0.9758 0.0664 0.043 Uiso 1 1 calc R . .
C89 C 0.1589(2) 1.00296(14) 0.08956(12) 0.0194(5) Uani 1 1 d . . .
H89 H 0.1925 1.0337 0.1073 0.023 Uiso 1 1 calc R . .
C90 C 0.1943(2) 1.03582(15) 0.01099(12) 0.0237(5) Uani 1 1 d . . .
H90A H 0.1698 1.0039 -0.0087 0.036 Uiso 1 1 calc R . .
H90B H 0.2789 1.0313 -0.0014 0.036 Uiso 1 1 calc R . .
H90C H 0.1567 1.0932 -0.0069 0.036 Uiso 1 1 calc R . .
C91 C 0.0262(2) 1.02444(15) 0.11004(13) 0.0237(5) Uani 1 1 d . . .
H91A H 0.0001 1.0835 0.0901 0.036 Uiso 1 1 calc R . .
H91B H 0.0049 1.0072 0.1600 0.036 Uiso 1 1 calc R . .
H91C H -0.0110 0.9962 0.0931 0.036 Uiso 1 1 calc R . .
C92 C -0.5085(3) 1.4583(2) 0.52403(16) 0.0449(8) Uani 1 1 d . . .
H92A H -0.5398 1.4608 0.5706 0.054 Uiso 1 1 calc R . .
H92B H -0.4315 1.4214 0.5253 0.054 Uiso 1 1 calc R . .
C93 C -0.5894(3) 1.4209(2) 0.50640(19) 0.0563(10) Uani 1 1 d . . .
H93A H -0.6657 1.4585 0.5033 0.068 Uiso 1 1 calc R . .
H93B H -0.6022 1.3691 0.5441 0.068 Uiso 1 1 calc R . .
C94 C -0.5434(4) 1.4036(2) 0.4392(2) 0.0610(10) Uani 1 1 d . . .
H94A H -0.5315 1.4545 0.4014 0.092 Uiso 1 1 calc R . .
H94B H -0.5999 1.3804 0.4310 0.092 Uiso 1 1 calc R . .
H94C H -0.4694 1.3647 0.4424 0.092 Uiso 1 1 calc R . .
C39A C -0.3666(7) 1.2817(5) 0.2934(5) 0.027(2) Uiso 0.263(3) 1 d PD A 2
H39A H -0.3246 1.2745 0.3301 0.032 Uiso 0.263(3) 1 calc PR A 2
C41A C -0.4932(8) 1.2780(7) 0.3290(6) 0.035(3) Uiso 0.263(3) 1 d PD A 2
H41D H -0.5235 1.3208 0.3493 0.053 Uiso 0.263(3) 1 calc PR A 2
H41E H -0.4971 1.2245 0.3650 0.053 Uiso 0.263(3) 1 calc PR A 2
H41F H -0.5401 1.2862 0.2953 0.053 Uiso 0.263(3) 1 calc PR A 2
C42A C -0.3135(8) 1.0984(5) 0.3257(4) 0.032(2) Uiso 0.263(3) 1 d PD A 2
H42A H -0.2492 1.0558 0.3134 0.038 Uiso 0.263(3) 1 calc PR A 2
C43A C -0.4235(10) 1.0694(8) 0.3312(7) 0.048(3) Uiso 0.263(3) 1 d PD A 2
H43D H -0.4308 1.0200 0.3717 0.072 Uiso 0.263(3) 1 calc PR A 2
H43E H -0.4189 1.0571 0.2902 0.072 Uiso 0.263(3) 1 calc PR A 2
H43F H -0.4914 1.1122 0.3354 0.072 Uiso 0.263(3) 1 calc PR A 2
C45A C -0.3359(7) 1.2147(6) 0.1761(4) 0.028(2) Uiso 0.263(3) 1 d PD A 2
H45A H -0.3054 1.2635 0.1408 0.034 Uiso 0.263(3) 1 calc PR A 2
C47A C -0.4664(8) 1.2379(8) 0.1767(7) 0.043(3) Uiso 0.263(3) 1 d PD A 2
H47D H -0.4817 1.2409 0.1334 0.065 Uiso 0.263(3) 1 calc PR A 2
H47E H -0.4963 1.2912 0.1825 0.065 Uiso 0.263(3) 1 calc PR A 2
H47F H -0.5052 1.1967 0.2147 0.065 Uiso 0.263(3) 1 calc PR A 2
C40A C -0.3602(18) 1.3680(7) 0.2430(7) 0.025(5) Uiso 0.263(3) 1 d PD A 2
H40D H -0.3862 1.3755 0.2012 0.037 Uiso 0.263(3) 1 calc PR A 2
H40E H -0.2798 1.3763 0.2315 0.037 Uiso 0.263(3) 1 calc PR A 2
H40F H -0.4105 1.4075 0.2638 0.037 Uiso 0.263(3) 1 calc PR A 2
C44A C -0.305(4) 1.0857(19) 0.3984(9) 0.038(9) Uiso 0.263(3) 1 d PD A 2
H44D H -0.3500 1.1334 0.4104 0.058 Uiso 0.263(3) 1 calc PR A 2
H44E H -0.2232 1.0784 0.4014 0.058 Uiso 0.263(3) 1 calc PR A 2
H44F H -0.3358 1.0370 0.4302 0.058 Uiso 0.263(3) 1 calc PR A 2
C46A C -0.283(3) 1.1477(12) 0.1455(11) 0.025(6) Uiso 0.263(3) 1 d PD A 2
H46D H -0.3138 1.0983 0.1750 0.037 Uiso 0.263(3) 1 calc PR A 2
H46E H -0.1980 1.1360 0.1418 0.037 Uiso 0.263(3) 1 calc PR A 2
H46F H -0.3020 1.1657 0.0998 0.037 Uiso 0.263(3) 1 calc PR A 2

loop_
_atom_site_aniso_label
_atom_site_aniso_U_11
_atom_site_aniso_U_22
_atom_site_aniso_U_33
_atom_site_aniso_U_23
_atom_site_aniso_U_13
_atom_site_aniso_U_12
Ge1 0.02480(14) 0.01572(13) 0.02189(14) -0.00784(10) -0.00432(11) -0.00257(10)
Si1 0.0195(3) 0.0213(3) 0.0265(3) -0.0114(3) -0.0039(3) -0.0051(3)
N1 0.0199(10) 0.0171(10) 0.0239(10) -0.0094(8) -0.0044(8) -0.0036(8)
C1 0.0317(13) 0.0188(12) 0.0217(12) -0.0073(10) -0.0068(11) -0.0072(10)
Ge2 0.02011(13) 0.01723(13) 0.01704(13) -0.00738(10) -0.00302(10) -0.00472(9)
Si2 0.0193(3) 0.0164(3) 0.0143(3) -0.0050(2) -0.0015(3) -0.0051(2)
N2 0.0187(9) 0.0149(9) 0.0147(9) -0.0035(7) -0.0021(8) -0.0058(7)
C2 0.0213(12) 0.0231(12) 0.0197(11) -0.0087(9) -0.0051(10) -0.0067(9)
C3 0.0264(14) 0.0345(15) 0.0448(17) -0.0179(13) -0.0019(13) -0.0087(11)
C4 0.0174(11) 0.0146(11) 0.0207(11) -0.0079(9) -0.0036(9) -0.0020(9)
C5 0.0195(11) 0.0197(11) 0.0212(12) -0.0107(9) -0.0052(10) -0.0014(9)
C6 0.0239(12) 0.0184(11) 0.0158(11) -0.0053(9) -0.0031(10) -0.0041(9)
C7 0.0184(11) 0.0203(12) 0.0207(12) -0.0089(9) -0.0020(10) -0.0038(9)
C8 0.0228(12) 0.0219(12) 0.0182(11) -0.0097(9) -0.0041(10) -0.0054(9)
C9 0.0202(11) 0.0173(11) 0.0167(11) -0.0063(9) -0.0022(9) -0.0040(9)
C10 0.0260(12) 0.0192(11) 0.0190(11) -0.0083(9) -0.0046(10) -0.0059(9)
C11 0.0270(12) 0.0238(12) 0.0193(11) -0.0066(10) -0.0031(10) -0.0120(10)
C12 0.0378(15) 0.0260(13) 0.0330(14) -0.0126(11) -0.0069(12) -0.0110(11)
C13 0.0272(13) 0.0381(15) 0.0310(14) -0.0111(12) -0.0045(12) -0.0143(12)
C14 0.0240(12) 0.0197(11) 0.0172(11) -0.0055(9) -0.0053(10) -0.0076(9)
C15 0.0238(12) 0.0258(13) 0.0204(12) -0.0082(10) -0.0032(10) -0.0065(10)
C16 0.0272(13) 0.0352(14) 0.0244(13) -0.0139(11) -0.0047(11) -0.0076(11)
C17 0.0278(14) 0.0491(17) 0.0254(13) -0.0135(12) -0.0071(12) -0.0109(12)
C18 0.0222(12) 0.0406(16) 0.0244(13) -0.0066(11) -0.0053(11) -0.0029(11)
C19 0.0323(14) 0.0337(15) 0.0305(14) -0.0110(12) -0.0094(12) 0.0010(12)
C20 0.0316(14) 0.0287(14) 0.0309(14) -0.0126(11) -0.0111(12) -0.0020(11)
C21 0.0272(12) 0.0223(12) 0.0190(11) -0.0109(10) -0.0047(10) -0.0073(10)
C22 0.0343(14) 0.0207(12) 0.0241(13) -0.0075(10) -0.0028(11) -0.0064(10)
C23 0.0327(14) 0.0255(13) 0.0346(15) -0.0114(11) -0.0034(12) -0.0026(11)
C24 0.0307(14) 0.0342(15) 0.0281(13) -0.0162(12) 0.0006(12) -0.0086(11)
C25 0.0367(15) 0.0288(14) 0.0210(12) -0.0078(10) -0.0022(11) -0.0099(11)
C26 0.0320(14) 0.0240(13) 0.0224(12) -0.0071(10) -0.0064(11) -0.0027(10)
C27 0.0217(12) 0.0207(12) 0.0164(11) -0.0066(9) -0.0005(10) -0.0092(9)
C28 0.0250(12) 0.0289(13) 0.0203(12) -0.0082(10) -0.0048(11) -0.0032(10)
C29 0.0311(14) 0.0248(13) 0.0267(13) -0.0094(11) 0.0017(12) -0.0020(11)
C30 0.0339(14) 0.0296(14) 0.0223(12) -0.0136(11) 0.0043(11) -0.0134(11)
C31 0.0348(14) 0.0341(14) 0.0235(13) -0.0140(11) -0.0056(12) -0.0102(11)
C32 0.0281(13) 0.0267(13) 0.0253(13) -0.0110(11) -0.0067(11) -0.0038(10)
C33 0.0307(13) 0.0241(12) 0.0163(11) -0.0101(10) -0.0074(10) -0.0020(10)
C34 0.0438(16) 0.0242(13) 0.0191(12) -0.0103(10) -0.0061(12) -0.0047(11)
C35 0.065(2) 0.0251(14) 0.0266(14) -0.0117(11) -0.0185(15) 0.0067(13)
C36 0.0511(19) 0.0390(17) 0.0353(16) -0.0220(13) -0.0240(15) 0.0195(14)
C37 0.0328(15) 0.0494(18) 0.0367(16) -0.0248(14) -0.0107(13) 0.0035(13)
C38 0.0310(14) 0.0298(14) 0.0303(14) -0.0150(11) -0.0078(12) -0.0020(11)
C39 0.0190(16) 0.0218(17) 0.0278(17) -0.0103(14) -0.0049(14) -0.0015(13)
C40 0.033(3) 0.023(2) 0.034(3) -0.0166(19) -0.004(3) -0.0001(16)
C41 0.0235(18) 0.039(2) 0.041(2) -0.0156(18) -0.0111(17) -0.0001(16)
C42 0.0232(17) 0.0335(19) 0.0236(17) -0.0132(15) 0.0025(14) -0.0086(14)
C43 0.0227(18) 0.054(3) 0.029(2) -0.0210(18) 0.0059(16) -0.0095(17)
C44 0.042(4) 0.037(4) 0.027(3) -0.0018(19) -0.002(2) -0.016(3)
C45 0.0240(17) 0.0246(17) 0.0264(18) -0.0097(14) -0.0025(14) -0.0106(14)
C46 0.031(4) 0.025(3) 0.034(3) -0.014(3) -0.011(2) -0.005(3)
C47 0.032(2) 0.039(2) 0.041(2) -0.0154(18) -0.0041(18) -0.0197(17)
C48 0.0228(12) 0.0163(11) 0.0136(10) -0.0060(9) -0.0022(9) -0.0064(9)
C49 0.0242(12) 0.0185(11) 0.0147(11) -0.0066(9) -0.0023(10) -0.0064(9)
C50 0.0303(13) 0.0159(11) 0.0169(11) -0.0041(9) -0.0051(10) -0.0056(10)
C51 0.0357(14) 0.0209(12) 0.0159(11) -0.0042(9) -0.0059(11) -0.0122(10)
C52 0.0277(13) 0.0269(13) 0.0174(11) -0.0058(10) -0.0032(10) -0.0145(10)
C53 0.0239(12) 0.0209(12) 0.0146(11) -0.0057(9) -0.0049(10) -0.0082(9)
C54 0.0214(12) 0.0165(11) 0.0161(11) -0.0031(9) -0.0019(10) -0.0024(9)
C55 0.0494(17) 0.0229(13) 0.0249(13) -0.0003(10) -0.0148(13) -0.0174(12)
C56 0.065(2) 0.0250(15) 0.0475(18) -0.0111(13) -0.0205(17) -0.0119(14)
C57 0.060(2) 0.0318(17) 0.062(2) 0.0011(15) -0.0082(18) -0.0301(16)
C58 0.0221(12) 0.0242(12) 0.0168(11) -0.0058(9) -0.0021(10) -0.0108(10)
C59 0.0175(11) 0.0177(11) 0.0227(12) -0.0059(9) -0.0070(10) -0.0011(9)
C60 0.0248(13) 0.0262(13) 0.0268(13) -0.0058(11) 0.0006(11) -0.0088(10)
C61 0.0303(14) 0.0274(14) 0.0406(16) -0.0115(12) -0.0077(13) -0.0107(11)
C62 0.0326(14) 0.0299(14) 0.0343(14) -0.0153(12) -0.0128(12) -0.0019(11)
C63 0.0301(14) 0.0315(14) 0.0223(12) -0.0092(11) -0.0046(11) -0.0046(11)
C64 0.0222(12) 0.0225(12) 0.0213(12) -0.0050(10) -0.0019(10) -0.0063(10)
C65 0.0236(12) 0.0168(11) 0.0180(11) -0.0005(9) 0.0016(10) -0.0027(9)
C66 0.0371(15) 0.0211(13) 0.0229(12) -0.0051(10) -0.0036(12) -0.0008(11)
C67 0.0481(18) 0.0239(14) 0.0301(14) -0.0099(11) 0.0028(13) -0.0027(12)
C68 0.0344(15) 0.0199(13) 0.0359(15) -0.0036(11) 0.0073(13) 0.0013(11)
C69 0.0253(13) 0.0261(14) 0.0372(15) -0.0001(12) -0.0016(12) 0.0000(11)
C70 0.0245(13) 0.0245(13) 0.0268(13) -0.0042(10) -0.0016(11) -0.0042(10)
C71 0.0193(12) 0.0300(13) 0.0187(12) -0.0062(10) -0.0048(10) -0.0055(10)
C72 0.0247(12) 0.0257(13) 0.0241(12) -0.0089(10) -0.0027(11) -0.0043(10)
C73 0.0294(14) 0.0347(15) 0.0255(13) -0.0126(11) -0.0063(12) 0.0014(11)
C74 0.0260(14) 0.0555(19) 0.0225(13) -0.0134(13) -0.0004(12) -0.0039(13)
C75 0.0279(14) 0.062(2) 0.0259(14) -0.0076(14) 0.0016(12) -0.0219(14)
C76 0.0295(14) 0.0501(17) 0.0232(13) -0.0106(12) -0.0011(12) -0.0210(13)
C77 0.0207(11) 0.0260(12) 0.0147(11) -0.0025(9) 0.0005(10) -0.0141(10)
C78 0.0239(12) 0.0297(13) 0.0201(12) -0.0077(10) -0.0007(10) -0.0095(10)
C79 0.0243(13) 0.0342(14) 0.0199(12) -0.0057(10) -0.0043(11) -0.0067(11)
C80 0.0265(13) 0.0415(15) 0.0175(12) -0.0069(11) -0.0044(11) -0.0163(11)
C81 0.0349(14) 0.0335(14) 0.0238(13) -0.0087(11) -0.0047(12) -0.0173(12)
C82 0.0289(13) 0.0242(13) 0.0237(12) -0.0046(10) -0.0061(11) -0.0111(10)
C83 0.0287(13) 0.0239(12) 0.0171(11) -0.0074(9) -0.0024(10) -0.0096(10)
C84 0.0500(17) 0.0223(13) 0.0254(13) -0.0106(11) -0.0065(13) -0.0126(12)
C85 0.0339(14) 0.0301(14) 0.0224(12) -0.0110(11) -0.0063(11) -0.0102(11)
C86 0.0235(12) 0.0247(12) 0.0168(11) -0.0047(9) -0.0024(10) -0.0034(10)
C87 0.0282(13) 0.0357(15) 0.0226(13) -0.0129(11) 0.0019(11) -0.0014(11)
C88 0.0214(12) 0.0364(15) 0.0238(13) -0.0042(11) -0.0022(11) -0.0095(11)
C89 0.0216(12) 0.0184(11) 0.0167(11) -0.0037(9) -0.0027(10) -0.0059(9)
C90 0.0248(12) 0.0234(12) 0.0188(12) -0.0037(10) -0.0014(10) -0.0057(10)
C91 0.0231(12) 0.0236(12) 0.0227(12) -0.0075(10) -0.0039(10) -0.0025(10)
C92 0.0337(16) 0.0472(19) 0.0342(16) -0.0065(14) 0.0013(13) 0.0044(13)
C93 0.046(2) 0.050(2) 0.055(2) -0.0076(17) -0.0025(17) -0.0014(16)
C94 0.060(2) 0.057(2) 0.057(2) -0.0010(18) -0.021(2) -0.0142(18)

loop_
_atom_type_symbol
_atom_type_description
_atom_type_scat_dispersion_real
_atom_type_scat_dispersion_imag
_atom_type_scat_source
C C 0.0033 0.0016 'International Tables Vol C Tables 4.2.6.8 and 6.1.1.4'
H H 0.0000 0.0000 'International Tables Vol C Tables 4.2.6.8 and 6.1.1.4'
N N 0.0061 0.0033 'International Tables Vol C Tables 4.2.6.8 and 6.1.1.4'
Si Si 0.0817 0.0704 'International Tables Vol C Tables 4.2.6.8 and 6.1.1.4'
Ge Ge 0.1547 1.8001 'International Tables Vol C Tables 4.2.6.8 and 6.1.1.4'

loop_
_geom_angle_atom_site_label_1
_geom_angle_atom_site_label_2
_geom_angle_atom_site_label_3
_geom_angle
_geom_angle_site_symmetry_1
N1 Ge1 C1 105.06(10) .
N1 Si1 C42 110.44(14) .
N1 Si1 C45A 111.1(3) .
C42 Si1 C45A 138.3(3) .
N1 Si1 C45 103.96(13) .
C42 Si1 C45 112.50(15) .
C45A Si1 C45 53.4(3) .
N1 Si1 C39 107.22(13) .
C42 Si1 C39 111.31(16) .
C45A Si1 C39 58.2(3) .
C45 Si1 C39 111.04(15) .
N1 Si1 C39A 113.3(3) .
C42 Si1 C39A 54.0(3) .
C45A Si1 C39A 110.3(4) .
C45 Si1 C39A 142.8(3) .
C39 Si1 C39A 58.9(3) .
N1 Si1 C42A 108.5(3) .
C42 Si1 C42A 52.2(3) .
C45A Si1 C42A 110.1(4) .
C45 Si1 C42A 62.5(3) .
C39 Si1 C42A 144.2(3) .
C39A Si1 C42A 103.4(4) .
C4 N1 Si1 123.32(15) .
C4 N1 Ge1 116.51(15) .
Si1 N1 Ge1 119.49(11) .
C2 C1 Ge1 113.40(18) .
N2 Ge2 C2 110.22(9) .
N2 Si2 C89 105.97(10) .
N2 Si2 C83 108.11(10) .
C89 Si2 C83 111.72(11) .
N2 Si2 C86 112.18(11) .
C89 Si2 C86 110.23(11) .
C83 Si2 C86 108.62(11) .
C48 N2 Si2 116.70(15) .
C48 N2 Ge2 106.43(14) .
Si2 N2 Ge2 136.79(11) .
C1 C2 C3 119.5(2) .
C1 C2 Ge2 118.31(18) .
C3 C2 Ge2 119.81(19) .
C5 C4 C9 118.2(2) .
C5 C4 N1 122.5(2) .
C9 C4 N1 119.2(2) .
C6 C5 C4 119.0(2) .
C6 C5 C10 117.1(2) .
C4 C5 C10 123.9(2) .
C7 C6 C5 123.1(2) .
C6 C7 C8 116.9(2) .
C6 C7 C11 121.9(2) .
C8 C7 C11 121.2(2) .
C9 C8 C7 122.5(2) .
C8 C9 C4 120.2(2) .
C8 C9 C14 118.0(2) .
C4 C9 C14 121.6(2) .
C15 C10 C21 110.8(2) .
C15 C10 C5 114.11(19) .
C21 C10 C5 109.85(19) .
C7 C11 C13 110.4(2) .
C7 C11 C12 111.2(2) .
C13 C11 C12 111.4(2) .
C33 C14 C27 112.6(2) .
C33 C14 C9 111.13(19) .
C27 C14 C9 111.51(19) .
C20 C15 C16 118.0(2) .
C20 C15 C10 124.4(2) .
C16 C15 C10 117.6(2) .
C17 C16 C15 120.5(3) .
C18 C17 C16 120.3(3) .
C19 C18 C17 119.6(3) .
C18 C19 C20 120.2(3) .
C15 C20 C19 121.4(3) .
C22 C21 C26 118.0(2) .
C22 C21 C10 119.4(2) .
C26 C21 C10 122.6(2) .
C23 C22 C21 121.2(2) .
C22 C23 C24 120.5(3) .
C25 C24 C23 119.0(2) .
C24 C25 C26 120.7(2) .
C25 C26 C21 120.7(2) .
C32 C27 C28 118.2(2) .
C32 C27 C14 122.3(2) .
C28 C27 C14 119.5(2) .
C29 C28 C27 120.6(3) .
C30 C29 C28 120.4(3) .
C31 C30 C29 120.0(2) .
C30 C31 C32 119.7(3) .
C27 C32 C31 121.2(3) .
C38 C33 C34 118.4(3) .
C38 C33 C14 121.7(2) .
C34 C33 C14 119.9(2) .
C35 C34 C33 120.7(3) .
C36 C35 C34 120.4(3) .
C35 C36 C37 119.5(3) .
C36 C37 C38 120.8(3) .
C37 C38 C33 120.2(3) .
C40 C39 C41 109.1(3) .
C40 C39 Si1 113.5(3) .
C41 C39 Si1 115.3(2) .
C44 C42 C43 109.0(6) .
C44 C42 Si1 113.2(4) .
C43 C42 Si1 115.5(3) .
C46 C45 C47 109.5(5) .
C46 C45 Si1 114.2(4) .
C47 C45 Si1 115.1(2) .
C49 C48 C53 117.9(2) .
C49 C48 N2 120.0(2) .
C53 C48 N2 122.1(2) .
C50 C49 C48 120.3(2) .
C50 C49 C54 118.7(2) .
C48 C49 C54 120.8(2) .
C49 C50 C51 122.0(2) .
C52 C51 C50 116.8(2) .
C52 C51 C55 122.8(2) .
C50 C51 C55 120.4(2) .
C51 C52 C53 123.1(2) .
C52 C53 C48 118.9(2) .
C52 C53 C58 117.5(2) .
C48 C53 C58 123.6(2) .
C59 C54 C49 111.31(18) .
C59 C54 C65 112.5(2) .
C49 C54 C65 113.23(19) .
C51 C55 C56 109.7(2) .
C51 C55 C57 113.5(3) .
C56 C55 C57 108.6(3) .
C53 C58 C71 110.4(2) .
C53 C58 C77 115.2(2) .
C71 C58 C77 110.53(19) .
C64 C59 C60 118.0(2) .
C64 C59 C54 122.4(2) .
C60 C59 C54 119.5(2) .
C61 C60 C59 121.3(2) .
C60 C61 C62 119.8(2) .
C63 C62 C61 120.0(3) .
C62 C63 C64 119.9(2) .
C59 C64 C63 120.9(2) .
C70 C65 C66 118.0(2) .
C70 C65 C54 123.2(2) .
C66 C65 C54 118.8(2) .
C67 C66 C65 120.5(3) .
C68 C67 C66 120.7(3) .
C69 C68 C67 119.4(3) .
C68 C69 C70 120.3(3) .
C65 C70 C69 121.1(3) .
C76 C71 C72 118.1(2) .
C76 C71 C58 122.3(2) .
C72 C71 C58 119.6(2) .
C73 C72 C71 121.2(2) .
C74 C73 C72 119.9(3) .
C75 C74 C73 119.5(3) .
C74 C75 C76 120.7(3) .
C75 C76 C71 120.5(3) .
C78 C77 C82 118.3(2) .
C78 C77 C58 117.4(2) .
C82 C77 C58 124.2(2) .
C77 C78 C79 120.9(2) .
C80 C79 C78 120.0(3) .
C81 C80 C79 119.6(2) .
C80 C81 C82 120.4(3) .
C81 C82 C77 120.7(3) .
C84 C83 C85 109.1(2) .
C84 C83 Si2 115.01(19) .
C85 C83 Si2 116.04(17) .
C88 C86 C87 109.8(2) .
C88 C86 Si2 113.59(18) .
C87 C86 Si2 114.58(18) .
C91 C89 C90 109.9(2) .
C91 C89 Si2 111.67(16) .
C90 C89 Si2 115.61(17) .
C92 C92 C93 115.4(4) 2_486
C92 C93 C94 114.0(3) .
C40A C39A C41A 108.9(10) .
C40A C39A Si1 112.3(8) .
C41A C39A Si1 118.9(7) .
C44A C42A C43A 106.2(19) .
C44A C42A Si1 118.0(14) .
C43A C42A Si1 119.3(7) .
C46A C45A C47A 109.7(15) .
C46A C45A Si1 114.5(12) .
C47A C45A Si1 119.3(7) .

loop_
_geom_bond_atom_site_label_1
_geom_bond_atom_site_label_2
_geom_bond_distance
_geom_bond_site_symmetry_2
Ge1 N1 1.876(2) .
Ge1 C1 1.945(3) .
Si1 N1 1.787(2) .
Si1 C42 1.862(3) .
Si1 C45A 1.869(6) .
Si1 C45 1.893(3) .
Si1 C39 1.901(3) .
Si1 C39A 1.927(6) .
Si1 C42A 1.941(6) .
N1 C4 1.454(3) .
C1 C2 1.351(4) .
Ge2 N2 1.8927(19) .
Ge2 C2 2.039(2) .
Si2 N2 1.790(2) .
Si2 C89 1.888(2) .
Si2 C83 1.898(3) .
Si2 C86 1.909(3) .
N2 C48 1.455(3) .
C2 C3 1.512(3) .
C4 C5 1.417(3) .
C4 C9 1.418(3) .
C5 C6 1.403(3) .
C5 C10 1.536(3) .
C6 C7 1.390(3) .
C7 C8 1.392(3) .
C7 C11 1.515(3) .
C8 C9 1.387(3) .
C9 C14 1.538(3) .
C10 C15 1.533(4) .
C10 C21 1.536(3) .
C11 C13 1.528(4) .
C11 C12 1.532(4) .
C14 C33 1.524(3) .
C14 C27 1.535(3) .
C15 C20 1.386(4) .
C15 C16 1.405(4) .
C16 C17 1.393(4) .
C17 C18 1.387(4) .
C18 C19 1.381(4) .
C19 C20 1.390(4) .
C21 C22 1.388(4) .
C21 C26 1.398(4) .
C22 C23 1.386(4) .
C23 C24 1.389(4) .
C24 C25 1.379(4) .
C25 C26 1.391(4) .
C27 C32 1.386(4) .
C27 C28 1.397(4) .
C28 C29 1.388(4) .
C29 C30 1.384(4) .
C30 C31 1.374(4) .
C31 C32 1.403(4) .
C33 C38 1.397(4) .
C33 C34 1.398(4) .
C34 C35 1.388(4) .
C35 C36 1.376(5) .
C36 C37 1.384(5) .
C37 C38 1.386(4) .
C39 C40 1.531(5) .
C39 C41 1.543(5) .
C42 C44 1.531(7) .
C42 C43 1.548(5) .
C45 C46 1.515(6) .
C45 C47 1.545(5) .
C48 C49 1.411(3) .
C48 C53 1.416(3) .
C49 C50 1.392(3) .
C49 C54 1.532(3) .
C50 C51 1.394(4) .
C51 C52 1.382(4) .
C51 C55 1.525(3) .
C52 C53 1.403(3) .
C53 C58 1.530(3) .
C54 C59 1.525(3) .
C54 C65 1.533(3) .
C55 C56 1.530(4) .
C55 C57 1.530(4) .
C58 C71 1.538(3) .
C58 C77 1.540(3) .
C59 C64 1.393(3) .
C59 C60 1.400(3) .
C60 C61 1.382(4) .
C61 C62 1.391(4) .
C62 C63 1.383(4) .
C63 C64 1.396(4) .
C65 C70 1.381(4) .
C65 C66 1.405(4) .
C66 C67 1.395(4) .
C67 C68 1.378(5) .
C68 C69 1.376(5) .
C69 C70 1.403(4) .
C71 C76 1.396(4) .
C71 C72 1.397(4) .
C72 C73 1.391(4) .
C73 C74 1.389(4) .
C74 C75 1.380(4) .
C75 C76 1.395(4) .
C77 C78 1.391(4) .
C77 C82 1.394(4) .
C78 C79 1.393(4) .
C79 C80 1.386(4) .
C80 C81 1.380(4) .
C81 C82 1.391(4) .
C83 C84 1.540(4) .
C83 C85 1.540(3) .
C86 C88 1.529(4) .
C86 C87 1.549(3) .
C89 C91 1.536(3) .
C89 C90 1.541(3) .
C92 C92 1.494(6) 2_486
C92 C93 1.530(5) .
C93 C94 1.531(6) .
C39A C40A 1.525(8) .
C39A C41A 1.533(7) .
C42A C44A 1.522(8) .
C42A C43A 1.525(7) .
C45A C46A 1.520(8) .
C45A C47A 1.524(7) .
